data_7112192
loop_
_publ_author_name
'Takashi Takeda'
'Yasuto Uchimura'
'Hidetoshi Kawai'
'Ryo Katoono'
'Kenshu Fujiwara'
'Takanori Suzuki'

_publ_section_title
;
 Preparation and structure of acenaphthylene-1,2-diyldi(9-acridine)
 derivatives with a long C[double bond, length as m-dash]C bond
;
_journal_name_full Chem.Commun.
_journal_page_first 3924
_journal_paper_doi 10.1039/C3CC49573F
_journal_volume 50
_journal_year 2014
_chemical_formula_moiety 'C247 H195 Cl3 N12'
_chemical_formula_sum 'C247 H195 Cl3 N12'
_chemical_formula_weight 3437.70
_space_group_IT_number 148
_symmetry_cell_setting trigonal
_symmetry_Int_Tables_number 148
_symmetry_space_group_name_Hall '-R 3'
_symmetry_space_group_name_H-M 'R -3 :H'
_atom_sites_solution_hydrogens geom
_atom_sites_solution_primary direct
_atom_sites_solution_secondary difmap
_cell_angle_alpha 90.0000
_cell_angle_beta 90.0000
_cell_angle_gamma 120.0000
_cell_formula_units_Z 3
_cell_length_a 36.2356
_cell_length_b 36.2356
_cell_length_c 11.6336
_cell_measurement_reflns_used 4006
_cell_measurement_temperature 95
_cell_measurement_theta_max 27.48
_cell_measurement_theta_min 3.13
_cell_volume 13228.654
_computing_cell_refinement CrystalClear
_computing_data_collection 'CrystalClear (Rigaku Corp., 2000)'
_computing_data_reduction CrystalClear
_computing_molecular_graphics 'CrystalStructure 4.0'
_computing_publication_material 'CrystalStructure 4.0 (Rigaku, 2010)'
_computing_structure_refinement 'CRYSTALS (Carruthers, et al., 1999)'
_computing_structure_solution 'SHELXS97 (Sheldrick, 2008)'
_diffrn_ambient_temperature 95
_diffrn_detector_area_resol_mean 7.314
_diffrn_measured_fraction_theta_full 0.994
_diffrn_measured_fraction_theta_max 0.994
_diffrn_measurement_device_type 'Rigaku Mercury70'
_diffrn_measurement_method \w
_diffrn_radiation_type 'Mo K\a'
_diffrn_radiation_wavelength 0.71070
_diffrn_reflns_av_R_equivalents 0.0567
_diffrn_reflns_limit_h_max 46
_diffrn_reflns_limit_h_min -45
_diffrn_reflns_limit_k_max 30
_diffrn_reflns_limit_k_min -47
_diffrn_reflns_limit_l_max 14
_diffrn_reflns_limit_l_min -14
_diffrn_reflns_number 37068
_diffrn_reflns_theta_full 27.47
_diffrn_reflns_theta_max 27.47
_diffrn_standards_number 0
_exptl_absorpt_coefficient_mu 0.119
_exptl_absorpt_correction_T_max 0.988
_exptl_absorpt_correction_T_min 0.882
_exptl_absorpt_correction_type multi-scan
_exptl_absorpt_process_details 'REQAB (Rigaku, 1998)'
_exptl_crystal_colour yellow
_exptl_crystal_density_diffrn 1.294
_exptl_crystal_density_method 'not measured'
_exptl_crystal_description rod
_exptl_crystal_F_000 5436.00
_exptl_crystal_size_max 0.600
_exptl_crystal_size_mid 0.100
_exptl_crystal_size_min 0.100
_refine_diff_density_max 0.810
_refine_diff_density_min -0.462
_refine_ls_extinction_coef 267(23)
_refine_ls_extinction_method 'Larson (1970) Crystallographic Computing eq. 22'
_refine_ls_goodness_of_fit_ref 1.052
_refine_ls_hydrogen_treatment constr
_refine_ls_number_parameters 423
_refine_ls_number_reflns 6700
_refine_ls_R_factor_gt 0.0573
_refine_ls_shift/su_max 0.000
_refine_ls_structure_factor_coef Fsqd
_refine_ls_weighting_details 'w = 1/[1.0000\s(Fo^2^)]/(4Fo^2^)'
_refine_ls_weighting_scheme calc
_refine_ls_wR_factor_ref 0.0985
_reflns_number_gt 3521
_reflns_number_total 6700
_reflns_threshold_expression F^2^>2.0\s(F^2^)
_cod_data_source_file c3cc49573f.txt
_cod_data_source_block '_060121km'
_cod_original_cell_volume 13228.6540
_cod_original_sg_symbol_H-M 'R -3:H'
_cod_database_code 7112192

loop_
_symmetry_equiv_pos_site_id
_symmetry_equiv_pos_as_xyz
1 +X,+Y,+Z
2 -Y,+X-Y,+Z
3 -X+Y,-X,+Z
4 -X,-Y,-Z
5 +Y,-X+Y,-Z
6 +X-Y,+X,-Z
7 2/3+X,1/3+Y,1/3+Z
8 2/3-Y,1/3+X-Y,1/3+Z
9 2/3-X+Y,1/3-X,1/3+Z
10 2/3-X,1/3-Y,1/3-Z
11 2/3+Y,1/3-X+Y,1/3-Z
12 2/3+X-Y,1/3+X,1/3-Z
13 1/3+X,2/3+Y,2/3+Z
14 1/3-Y,2/3+X-Y,2/3+Z
15 1/3-X+Y,2/3-X,2/3+Z
16 1/3-X,2/3-Y,2/3-Z
17 1/3+Y,2/3-X+Y,2/3-Z
18 1/3+X-Y,2/3+X,2/3-Z

loop_
_atom_site_label
_atom_site_type_symbol
_atom_site_fract_x
_atom_site_fract_y
_atom_site_fract_z
_atom_site_U_iso_or_equiv
_atom_site_adp_type
_atom_site_occupancy
_atom_site_symmetry_multiplicity
_atom_site_calc_flag
_atom_site_refinement_flags
Cl(1) Cl 0.0598(5) 0.0283(7) 0.5991(11) 0.929(15) Uiso 0.5000 18 d .
N(1) N 0.28351(6) 0.28429(6) 1.16970(16) 0.0269(6) Uani 1.0 18 d .
N(2) N 0.20388(6) 0.20207(6) 0.49357(16) 0.0278(6) Uani 1.0 18 d .
C(1) C 0.14295(7) 0.18120(7) 0.9791(2) 0.0245(7) Uani 1.0 18 d .
C(2) C 0.12457(7) 0.17401(7) 1.0866(2) 0.0295(8) Uani 1.0 18 d .
C(3) C 0.07986(8) 0.14657(8) 1.0964(3) 0.0335(8) Uani 1.0 18 d .
C(4) C 0.05450(8) 0.12737(8) 1.0022(3) 0.0360(8) Uani 1.0 18 d .
C(5) C 0.07258(8) 0.13451(8) 0.8895(3) 0.0313(8) Uani 1.0 18 d .
C(6) C 0.05126(9) 0.11879(9) 0.7830(3) 0.0414(9) Uani 1.0 18 d .
C(7) C 0.07418(9) 0.12952(9) 0.6829(3) 0.0454(10) Uani 1.0 18 d .
C(8) C 0.11908(8) 0.15611(8) 0.6803(3) 0.0354(9) Uani 1.0 18 d .
C(9) C 0.14031(8) 0.17189(7) 0.7819(2) 0.0264(7) Uani 1.0 18 d .
C(10) C 0.11633(7) 0.16081(7) 0.8838(2) 0.0259(7) Uani 1.0 18 d .
C(11) C 0.18644(7) 0.20730(7) 0.93211(19) 0.0241(7) Uani 1.0 18 d .
C(12) C 0.18525(7) 0.20113(7) 0.81617(19) 0.0240(7) Uani 1.0 18 d .
C(13) C 0.22462(7) 0.23661(7) 1.00291(19) 0.0246(7) Uani 1.0 18 d .
C(14) C 0.22028(7) 0.27081(7) 1.06746(19) 0.0234(7) Uani 1.0 18 d .
C(15) C 0.18813(7) 0.28030(8) 1.0467(2) 0.0273(7) Uani 1.0 18 d .
C(16) C 0.18688(7) 0.31314(8) 1.1044(2) 0.0290(8) Uani 1.0 18 d .
C(17) C 0.21855(8) 0.33724(8) 1.1820(2) 0.0310(8) Uani 1.0 18 d .
C(18) C 0.25115(7) 0.32888(8) 1.2029(2) 0.0282(7) Uani 1.0 18 d .
C(19) C 0.25179(7) 0.29510(8) 1.14758(19) 0.0244(7) Uani 1.0 18 d .
C(20) C 0.27094(7) 0.24069(8) 1.16592(19) 0.0249(7) Uani 1.0 18 d .
C(21) C 0.28844(8) 0.22293(7) 1.23770(19) 0.0266(7) Uani 1.0 18 d .
C(22) C 0.27458(8) 0.17952(8) 1.2313(2) 0.0301(8) Uani 1.0 18 d .
C(23) C 0.24290(8) 0.15372(7) 1.1561(2) 0.0280(7) Uani 1.0 18 d .
C(24) C 0.22547(7) 0.17148(7) 1.08296(19) 0.0247(7) Uani 1.0 18 d .
C(25) C 0.23947(7) 0.21472(7) 1.08678(19) 0.0226(7) Uani 1.0 18 d .
C(26) C 0.22284(7) 0.21897(7) 0.73506(19) 0.0254(7) Uani 1.0 18 d .
C(27) C 0.22408(7) 0.25183(7) 0.6520(2) 0.0249(7) Uani 1.0 18 d .
C(28) C 0.23351(8) 0.29134(8) 0.6923(2) 0.0331(8) Uani 1.0 18 d .
C(29) C 0.23616(8) 0.32298(8) 0.6191(3) 0.0344(8) Uani 1.0 18 d .
C(30) C 0.23024(8) 0.31480(8) 0.5039(2) 0.0328(8) Uani 1.0 18 d .
C(31) C 0.22065(8) 0.27535(8) 0.4611(2) 0.0309(8) Uani 1.0 18 d .
C(32) C 0.21650(8) 0.24310(7) 0.5343(2) 0.0254(7) Uani 1.0 18 d .
C(33) C 0.21476(8) 0.17586(8) 0.5550(2) 0.0256(7) Uani 1.0 18 d .
C(34) C 0.21514(8) 0.14164(7) 0.5010(2) 0.0288(8) Uani 1.0 18 d .
C(35) C 0.22701(8) 0.11650(8) 0.5612(2) 0.0318(8) Uani 1.0 18 d .
C(36) C 0.23861(8) 0.12446(8) 0.6764(2) 0.0308(8) Uani 1.0 18 d .
C(37) C 0.23746(8) 0.15793(8) 0.7305(2) 0.0291(8) Uani 1.0 18 d .
C(38) C 0.22526(7) 0.18361(8) 0.6714(2) 0.0258(7) Uani 1.0 18 d .
C(39) C 0.31900(8) 0.31279(8) 1.2440(2) 0.0350(8) Uani 1.0 18 d .
C(40) C 0.18603(8) 0.18915(8) 0.37863(18) 0.0317(8) Uani 1.0 18 d .
C(41) C 0.0000 0.0000 0.9437(8) 0.162(5) Uiso 1.0 6 d .
C(42) C 0.0000 0.0000 0.7036(18) 0.304(8) Uiso 1.0 6 d .
C(43) C 0.0000 0.0000 0.5000 0.292(11) Uiso 1.0 3 d .
C(44) C -0.0122(10) 0.0092(11) 0.8469(15) 0.184(10) Uiso 0.3330 18 d .
H(1) H 0.1416 0.1872 1.1526 0.0342(13) Uiso 1.0 18 calc R
H(2) H 0.0671 0.1413 1.1704 0.0386(14) Uiso 1.0 18 calc R
H(3) H 0.0246 0.1093 1.0115 0.0443(14) Uiso 1.0 18 calc R
H(4) H 0.0212 0.1007 0.7814 0.0561(15) Uiso 1.0 18 calc R
H(5) H 0.0594 0.1188 0.6124 0.0604(16) Uiso 1.0 18 calc R
H(6) H 0.1342 0.1630 0.6096 0.0455(14) Uiso 1.0 18 calc R
H(7) H 0.1667 0.2639 0.9919 0.0329(13) Uiso 1.0 18 calc R
H(8) H 0.1644 0.3189 1.0907 0.0341(13) Uiso 1.0 18 calc R
H(9) H 0.2180 0.3598 1.2218 0.0339(13) Uiso 1.0 18 calc R
H(10) H 0.2734 0.3463 1.2548 0.0322(13) Uiso 1.0 18 calc R
H(11) H 0.3100 0.2404 1.2911 0.0327(13) Uiso 1.0 18 calc R
H(12) H 0.2871 0.1677 1.2798 0.0358(13) Uiso 1.0 18 calc R
H(13) H 0.2331 0.1240 1.1540 0.0317(13) Uiso 1.0 18 calc R
H(14) H 0.2038 0.1539 1.0300 0.0305(13) Uiso 1.0 18 calc R
H(15) H 0.2384 0.2972 0.7722 0.0388(14) Uiso 1.0 18 calc R
H(16) H 0.2421 0.3498 0.6487 0.0394(14) Uiso 1.0 18 calc R
H(17) H 0.2324 0.3362 0.4528 0.0378(14) Uiso 1.0 18 calc R
H(18) H 0.2172 0.2701 0.3807 0.0372(14) Uiso 1.0 18 calc R
H(19) H 0.2071 0.1358 0.4224 0.0345(13) Uiso 1.0 18 calc R
H(20) H 0.2272 0.0933 0.5236 0.0373(14) Uiso 1.0 18 calc R
H(21) H 0.2471 0.1073 0.7175 0.0358(13) Uiso 1.0 18 calc R
H(22) H 0.2453 0.1637 0.8091 0.0355(13) Uiso 1.0 18 calc R
H(23) H 0.2474 0.2513 0.9501 0.0302 Uiso 1.0 18 calc R
H(24) H 0.2478 0.2331 0.7811 0.0309 Uiso 1.0 18 calc R
H(25) H 0.3294 0.3415 1.2212 0.0438 Uiso 1.0 18 calc R
H(26) H 0.3412 0.3061 1.2377 0.0439 Uiso 1.0 18 calc R
H(27) H 0.3095 0.3092 1.3215 0.0439 Uiso 1.0 18 calc R
H(28) H 0.2083 0.1958 0.3252 0.0371 Uiso 1.0 18 calc R
H(29) H 0.1666 0.1593 0.3777 0.0371 Uiso 1.0 18 calc R
H(30) H 0.1715 0.2039 0.3581 0.0373 Uiso 1.0 18 calc R

loop_
_atom_site_aniso_label
_atom_site_aniso_U_11
_atom_site_aniso_U_22
_atom_site_aniso_U_33
_atom_site_aniso_U_12
_atom_site_aniso_U_13
_atom_site_aniso_U_23
N(1) 0.0245(12) 0.0309(13) 0.0257(12) 0.0142(11) 0.0045(10) -0.0024(10)
N(2) 0.0303(13) 0.0286(12) 0.0210(11) 0.0122(11) 0.0017(10) -0.0026(10)
C(1) 0.0242(14) 0.0216(14) 0.0233(14) 0.0081(12) -0.0011(11) -0.0012(11)
C(2) 0.0273(15) 0.0289(15) 0.0295(15) 0.0119(13) 0.0016(12) 0.0001(12)
C(3) 0.0367(16) 0.0290(15) 0.0318(16) 0.0141(13) -0.0056(13) 0.0021(12)
C(4) 0.0316(16) 0.0276(15) 0.0518(18) 0.0170(13) -0.0012(14) 0.0022(14)
C(5) 0.0319(16) 0.0247(15) 0.0364(16) 0.0133(13) 0.0001(13) 0.0006(12)
C(6) 0.0492(19) 0.0489(19) 0.0420(17) 0.0365(16) 0.0039(15) -0.0007(15)
C(7) 0.059(2) 0.055(2) 0.0377(17) 0.0399(18) 0.0070(15) -0.0017(15)
C(8) 0.0432(18) 0.0409(17) 0.0296(16) 0.0267(15) 0.0037(13) -0.0003(13)
C(9) 0.0289(15) 0.0251(14) 0.0253(14) 0.0135(12) 0.0022(12) -0.0014(11)
C(10) 0.0276(14) 0.0225(14) 0.0282(14) 0.0130(12) 0.0008(12) -0.0011(11)
C(11) 0.0246(14) 0.0249(14) 0.0207(13) 0.0108(12) 0.0004(11) -0.0027(11)
C(12) 0.0234(14) 0.0228(13) 0.0222(13) 0.0089(11) -0.0002(11) -0.0021(11)
C(13) 0.0284(14) 0.0275(14) 0.0198(13) 0.0153(12) 0.0010(11) 0.0009(11)
C(14) 0.0233(14) 0.0251(14) 0.0190(13) 0.0098(12) -0.0019(11) -0.0003(11)
C(15) 0.0253(14) 0.0336(15) 0.0233(14) 0.0149(12) -0.0016(11) -0.0020(12)
C(16) 0.0279(15) 0.0265(15) 0.0309(15) 0.0124(13) -0.0041(12) 0.0016(12)
C(17) 0.0268(15) 0.0324(16) 0.0250(14) 0.0081(13) -0.0017(12) 0.0048(12)
C(18) 0.0244(14) 0.0337(15) 0.0228(14) 0.0119(12) 0.0004(11) -0.0006(12)
C(19) 0.0238(14) 0.0285(14) 0.0196(13) 0.0121(12) -0.0012(11) 0.0005(11)
C(20) 0.0263(14) 0.0284(14) 0.0205(13) 0.0141(12) 0.0014(11) 0.0024(11)
C(21) 0.0288(15) 0.0280(14) 0.0256(14) 0.0161(12) 0.0032(12) -0.0025(12)
C(22) 0.0331(16) 0.0274(15) 0.0287(14) 0.0144(13) -0.0009(12) -0.0053(12)
C(23) 0.0256(14) 0.0244(14) 0.0291(15) 0.0088(12) 0.0036(12) 0.0004(12)
C(24) 0.0241(14) 0.0286(14) 0.0241(14) 0.0152(12) 0.0036(11) 0.0015(11)
C(25) 0.0250(14) 0.0249(14) 0.0192(13) 0.0135(12) 0.0010(11) 0.0024(11)
C(26) 0.0275(14) 0.0280(14) 0.0219(13) 0.0147(12) -0.0009(11) -0.0044(11)
C(27) 0.0245(14) 0.0253(14) 0.0248(14) 0.0124(12) 0.0002(11) -0.0023(11)
C(28) 0.0314(16) 0.0381(16) 0.0273(15) 0.0155(14) 0.0041(12) -0.0021(13)
C(29) 0.0267(15) 0.0329(16) 0.0389(16) 0.0113(13) 0.0054(13) -0.0030(13)
C(30) 0.0312(16) 0.0323(16) 0.0309(15) 0.0128(13) -0.0057(13) -0.0047(13)
C(31) 0.0358(16) 0.0335(16) 0.0238(14) 0.0175(13) -0.0011(12) -0.0003(12)
C(32) 0.0253(14) 0.0264(14) 0.0252(14) 0.0134(12) -0.0012(11) -0.0021(11)
C(33) 0.0270(14) 0.0273(14) 0.0234(14) 0.0141(12) -0.0014(11) -0.0024(12)
C(34) 0.0350(15) 0.0304(15) 0.0212(13) 0.0164(13) 0.0016(12) 0.0003(12)
C(35) 0.0277(15) 0.0317(16) 0.0335(16) 0.0129(13) 0.0025(13) 0.0050(13)
C(36) 0.0292(15) 0.0270(15) 0.0327(15) 0.0116(13) -0.0053(12) -0.0055(12)
C(37) 0.0307(15) 0.0351(16) 0.0236(14) 0.0180(13) -0.0006(12) -0.0028(12)
C(38) 0.0250(14) 0.0272(14) 0.0236(14) 0.0118(12) 0.0019(11) 0.0003(11)
C(39) 0.0333(16) 0.0413(17) 0.0350(16) 0.0220(14) 0.0073(13) -0.0012(13)
C(40) 0.0400(17) 0.0293(15) 0.0233(14) 0.0153(13) 0.0024(12) -0.0010(12)

loop_
_atom_type_symbol
_atom_type_description
_atom_type_scat_dispersion_real
_atom_type_scat_dispersion_imag
_atom_type_scat_source
C C 0.0033 0.0016
;
International Tables for Crystallography
(1992, Vol. C, Tables 4.2.6.8 and 6.1.1.4)
;
H H 0.0000 0.0000
;
International Tables for Crystallography
(1992, Vol. C, Table 6.1.1.4)
;
N N 0.0061 0.0033
;
International Tables for Crystallography
(1992, Vol. C, Tables 4.2.6.8 and 6.1.1.4)
;
Cl Cl 0.1484 0.1585
;
International Tables for Crystallography
(1992, Vol. C, Tables 4.2.6.8 and 6.1.1.4)
;

loop_
_geom_angle_atom_site_label_1
_geom_angle_atom_site_label_2
_geom_angle_atom_site_label_3
_geom_angle
_geom_angle_publ_flag
_geom_angle_site_symmetry_1
_geom_angle_site_symmetry_3
C(42) Cl(1) C(43) 64.5(6) yes . .
C(19) N(1) C(20) 117.00(18) yes . .
C(19) N(1) C(39) 117.5(3) yes . .
C(20) N(1) C(39) 119.2(3) yes . .
C(32) N(2) C(33) 119.7(2) yes . .
C(32) N(2) C(40) 120.6(3) yes . .
C(33) N(2) C(40) 118.9(3) yes . .
C(2) C(1) C(10) 118.32(19) yes . .
C(2) C(1) C(11) 135.7(2) yes . .
C(10) C(1) C(11) 105.9(2) yes . .
C(1) C(2) C(3) 118.7(2) yes . .
C(2) C(3) C(4) 122.0(3) yes . .
C(3) C(4) C(5) 120.6(3) yes . .
C(4) C(5) C(6) 128.2(3) yes . .
C(4) C(5) C(10) 115.6(3) yes . .
C(6) C(5) C(10) 116.2(3) yes . .
C(5) C(6) C(7) 119.8(3) yes . .
C(6) C(7) C(8) 122.6(3) yes . .
C(7) C(8) C(9) 118.6(3) yes . .
C(8) C(9) C(10) 118.1(3) yes . .
C(8) C(9) C(12) 135.7(3) yes . .
C(10) C(9) C(12) 106.18(19) yes . .
C(1) C(10) C(5) 124.8(3) yes . .
C(1) C(10) C(9) 110.49(19) yes . .
C(5) C(10) C(9) 124.7(3) yes . .
C(1) C(11) C(12) 108.95(18) yes . .
C(1) C(11) C(13) 124.1(2) yes . .
C(12) C(11) C(13) 126.95(19) yes . .
C(9) C(12) C(11) 108.38(19) yes . .
C(9) C(12) C(26) 124.7(2) yes . .
C(11) C(12) C(26) 126.83(19) yes . .
C(11) C(13) C(14) 114.4(3) yes . .
C(11) C(13) C(25) 115.2(2) yes . .
C(14) C(13) C(25) 108.45(19) yes . .
C(13) C(14) C(15) 123.7(2) yes . .
C(13) C(14) C(19) 117.3(3) yes . .
C(15) C(14) C(19) 118.9(3) yes . .
C(14) C(15) C(16) 121.2(2) yes . .
C(15) C(16) C(17) 119.2(3) yes . .
C(16) C(17) C(18) 120.7(3) yes . .
C(17) C(18) C(19) 120.3(2) yes . .
N(1) C(19) C(14) 118.1(3) yes . .
N(1) C(19) C(18) 122.2(2) yes . .
C(14) C(19) C(18) 119.7(3) yes . .
N(1) C(20) C(21) 122.36(19) yes . .
N(1) C(20) C(25) 118.2(3) yes . .
C(21) C(20) C(25) 119.5(3) yes . .
C(20) C(21) C(22) 120.1(2) yes . .
C(21) C(22) C(23) 120.6(3) yes . .
C(22) C(23) C(24) 119.5(3) yes . .
C(23) C(24) C(25) 120.6(2) yes . .
C(13) C(25) C(20) 117.0(3) yes . .
C(13) C(25) C(24) 123.10(19) yes . .
C(20) C(25) C(24) 119.7(3) yes . .
C(12) C(26) C(27) 113.6(3) yes . .
C(12) C(26) C(38) 111.30(18) yes . .
C(27) C(26) C(38) 111.1(2) yes . .
C(26) C(27) C(28) 119.6(2) yes . .
C(26) C(27) C(32) 121.3(3) yes . .
C(28) C(27) C(32) 119.1(3) yes . .
C(27) C(28) C(29) 121.8(3) yes . .
C(28) C(29) C(30) 118.9(3) yes . .
C(29) C(30) C(31) 120.6(3) yes . .
C(30) C(31) C(32) 120.8(3) yes . .
N(2) C(32) C(27) 119.6(3) yes . .
N(2) C(32) C(31) 121.6(3) yes . .
C(27) C(32) C(31) 118.8(3) yes . .
N(2) C(33) C(34) 120.4(3) yes . .
N(2) C(33) C(38) 120.1(3) yes . .
C(34) C(33) C(38) 119.5(3) yes . .
C(33) C(34) C(35) 120.2(3) yes . .
C(34) C(35) C(36) 121.0(3) yes . .
C(35) C(36) C(37) 118.7(3) yes . .
C(36) C(37) C(38) 121.3(3) yes . .
C(26) C(38) C(33) 121.1(3) yes . .
C(26) C(38) C(37) 119.6(3) yes . .
C(33) C(38) C(37) 119.3(3) yes . .
C(41) C(41) C(44) 149.1(18) yes 4_557 .
C(41) C(41) C(44) 149.1(18) yes 4_557 2_555
C(41) C(41) C(44) 149.1(18) yes 4_557 3_555
C(44) C(41) C(44) 53(3) yes . 2_555
C(44) C(41) C(44) 53(3) yes . 3_555
C(44) C(41) C(44) 53(3) yes 2_555 3_555
Cl(1) C(42) Cl(1) 93.3(10) yes . 2_555
Cl(1) C(42) Cl(1) 93.3(10) yes . 3_555
Cl(1) C(42) C(44) 133.7(11) yes . .
Cl(1) C(42) C(44) 129.0(11) yes . 2_555
Cl(1) C(42) C(44) 101.1(14) yes . 3_555
Cl(1) C(42) Cl(1) 93.3(10) yes 2_555 3_555
Cl(1) C(42) C(44) 101.1(14) yes 2_555 .
Cl(1) C(42) C(44) 133.7(11) yes 2_555 2_555
Cl(1) C(42) C(44) 129.0(11) yes 2_555 3_555
Cl(1) C(42) C(44) 129.0(11) yes 3_555 .
Cl(1) C(42) C(44) 101.1(14) yes 3_555 2_555
Cl(1) C(42) C(44) 133.7(11) yes 3_555 3_555
C(44) C(42) C(44) 37.8(18) yes . 2_555
C(44) C(42) C(44) 37.8(18) yes . 3_555
C(44) C(42) C(44) 37.8(18) yes 2_555 3_555
Cl(1) C(43) Cl(1) 95.1(8) yes . 2_555
Cl(1) C(43) Cl(1) 95.1(8) yes . 3_555
Cl(1) C(43) Cl(1) 180.0(11) yes . 4_556
Cl(1) C(43) Cl(1) 84.9(8) yes . 5_556
Cl(1) C(43) Cl(1) 84.9(8) yes . 6_556
Cl(1) C(43) Cl(1) 95.1(8) yes 2_555 3_555
Cl(1) C(43) Cl(1) 84.9(8) yes 2_555 4_556
Cl(1) C(43) Cl(1) 180.0(11) yes 2_555 5_556
Cl(1) C(43) Cl(1) 84.9(8) yes 2_555 6_556
Cl(1) C(43) Cl(1) 84.9(8) yes 3_555 4_556
Cl(1) C(43) Cl(1) 84.9(8) yes 3_555 5_556
Cl(1) C(43) Cl(1) 180.0(11) yes 3_555 6_556
Cl(1) C(43) Cl(1) 95.1(8) yes 4_556 5_556
Cl(1) C(43) Cl(1) 95.1(8) yes 4_556 6_556
Cl(1) C(43) Cl(1) 95.1(8) yes 5_556 6_556
C(41) C(44) C(42) 127(3) yes . .
C(41) C(44) C(44) 64(2) yes . 2_555
C(41) C(44) C(44) 64(2) yes . 3_555
C(42) C(44) C(44) 71.1(18) yes . 2_555
C(42) C(44) C(44) 71.1(18) yes . 3_555
C(44) C(44) C(44) 60(3) yes 2_555 3_555
C(1) C(2) H(1) 120.463 no . .
C(3) C(2) H(1) 120.871 no . .
C(2) C(3) H(2) 118.979 no . .
C(4) C(3) H(2) 119.013 no . .
C(3) C(4) H(3) 120.041 no . .
C(5) C(4) H(3) 119.327 no . .
C(5) C(6) H(4) 119.972 no . .
C(7) C(6) H(4) 120.218 no . .
C(6) C(7) H(5) 118.759 no . .
C(8) C(7) H(5) 118.652 no . .
C(7) C(8) H(6) 120.882 no . .
C(9) C(8) H(6) 120.488 no . .
C(11) C(13) H(23) 106.036 no . .
C(14) C(13) H(23) 106.087 no . .
C(25) C(13) H(23) 105.899 no . .
C(14) C(15) H(7) 119.042 no . .
C(16) C(15) H(7) 119.714 no . .
C(15) C(16) H(8) 120.441 no . .
C(17) C(16) H(8) 120.363 no . .
C(16) C(17) H(9) 119.728 no . .
C(18) C(17) H(9) 119.610 no . .
C(17) C(18) H(10) 120.066 no . .
C(19) C(18) H(10) 119.668 no . .
C(20) C(21) H(11) 119.886 no . .
C(22) C(21) H(11) 120.030 no . .
C(21) C(22) H(12) 119.512 no . .
C(23) C(22) H(12) 119.843 no . .
C(22) C(23) H(13) 120.022 no . .
C(24) C(23) H(13) 120.497 no . .
C(23) C(24) H(14) 120.082 no . .
C(25) C(24) H(14) 119.361 no . .
C(12) C(26) H(24) 106.828 no . .
C(27) C(26) H(24) 106.871 no . .
C(38) C(26) H(24) 106.713 no . .
C(27) C(28) H(15) 119.001 no . .
C(29) C(28) H(15) 119.222 no . .
C(28) C(29) H(16) 120.586 no . .
C(30) C(29) H(16) 120.546 no . .
C(29) C(30) H(17) 119.819 no . .
C(31) C(30) H(17) 119.621 no . .
C(30) C(31) H(18) 120.023 no . .
C(32) C(31) H(18) 119.138 no . .
C(33) C(34) H(19) 119.627 no . .
C(35) C(34) H(19) 120.159 no . .
C(34) C(35) H(20) 119.547 no . .
C(36) C(35) H(20) 119.460 no . .
C(35) C(36) H(21) 120.858 no . .
C(37) C(36) H(21) 120.407 no . .
C(36) C(37) H(22) 119.619 no . .
C(38) C(37) H(22) 119.118 no . .
N(1) C(39) H(25) 109.629 no . .
N(1) C(39) H(26) 109.352 no . .
N(1) C(39) H(27) 109.433 no . .
H(25) C(39) H(26) 109.472 no . .
H(25) C(39) H(27) 109.466 no . .
H(26) C(39) H(27) 109.475 no . .
N(2) C(40) H(28) 109.531 no . .
N(2) C(40) H(29) 109.450 no . .
N(2) C(40) H(30) 109.418 no . .
H(28) C(40) H(29) 109.470 no . .
H(28) C(40) H(30) 109.472 no . .
H(29) C(40) H(30) 109.486 no . .

loop_
_geom_bond_atom_site_label_1
_geom_bond_atom_site_label_2
_geom_bond_distance
_geom_bond_publ_flag
_geom_bond_site_symmetry_2
Cl(1) C(42) 2.237(18) yes .
Cl(1) C(43) 2.203(15) yes .
N(1) C(19) 1.411(4) yes .
N(1) C(20) 1.409(4) yes .
N(1) C(39) 1.463(3) yes .
N(2) C(32) 1.402(4) yes .
N(2) C(33) 1.394(4) yes .
N(2) C(40) 1.457(3) yes .
C(1) C(2) 1.379(4) yes .
C(1) C(10) 1.412(3) yes .
C(1) C(11) 1.479(3) yes .
C(2) C(3) 1.420(3) yes .
C(3) C(4) 1.375(4) yes .
C(4) C(5) 1.430(4) yes .
C(5) C(6) 1.420(4) yes .
C(5) C(10) 1.384(4) yes .
C(6) C(7) 1.369(4) yes .
C(7) C(8) 1.417(4) yes .
C(8) C(9) 1.370(4) yes .
C(9) C(10) 1.404(4) yes .
C(9) C(12) 1.486(3) yes .
C(11) C(12) 1.364(4) yes .
C(11) C(13) 1.500(3) yes .
C(12) C(26) 1.511(4) yes .
C(13) C(14) 1.523(4) yes .
C(13) C(25) 1.516(4) yes .
C(14) C(15) 1.391(5) yes .
C(14) C(19) 1.394(3) yes .
C(15) C(16) 1.387(5) yes .
C(16) C(17) 1.376(3) yes .
C(17) C(18) 1.380(5) yes .
C(18) C(19) 1.393(5) yes .
C(20) C(21) 1.386(5) yes .
C(20) C(25) 1.400(3) yes .
C(21) C(22) 1.394(4) yes .
C(22) C(23) 1.373(3) yes .
C(23) C(24) 1.394(4) yes .
C(24) C(25) 1.385(4) yes .
C(26) C(27) 1.516(4) yes .
C(26) C(38) 1.520(4) yes .
C(27) C(28) 1.377(4) yes .
C(27) C(32) 1.401(4) yes .
C(28) C(29) 1.393(5) yes .
C(29) C(30) 1.366(4) yes .
C(30) C(31) 1.384(4) yes .
C(31) C(32) 1.392(4) yes .
C(33) C(34) 1.396(5) yes .
C(33) C(38) 1.397(4) yes .
C(34) C(35) 1.378(5) yes .
C(35) C(36) 1.391(4) yes .
C(36) C(37) 1.385(5) yes .
C(37) C(38) 1.394(5) yes .
C(41) C(41) 1.310(13) yes 4_557
C(41) C(44) 1.31(3) yes .
C(41) C(44) 1.31(3) yes 2_555
C(41) C(44) 1.31(3) yes 3_555
C(42) C(44) 1.80(3) yes .
C(42) C(44) 1.80(3) yes 2_555
C(42) C(44) 1.80(3) yes 3_555
C(44) C(44) 1.17(6) yes 2_555
C(44) C(44) 1.17(6) yes 3_555
C(2) H(1) 0.950 no .
C(3) H(2) 0.950 no .
C(4) H(3) 0.950 no .
C(6) H(4) 0.950 no .
C(7) H(5) 0.950 no .
C(8) H(6) 0.950 no .
C(13) H(23) 0.950 no .
C(15) H(7) 0.950 no .
C(16) H(8) 0.950 no .
C(17) H(9) 0.950 no .
C(18) H(10) 0.950 no .
C(21) H(11) 0.950 no .
C(22) H(12) 0.950 no .
C(23) H(13) 0.950 no .
C(24) H(14) 0.950 no .
C(26) H(24) 0.950 no .
C(28) H(15) 0.950 no .
C(29) H(16) 0.950 no .
C(30) H(17) 0.950 no .
C(31) H(18) 0.950 no .
C(34) H(19) 0.950 no .
C(35) H(20) 0.950 no .
C(36) H(21) 0.950 no .
C(37) H(22) 0.950 no .
C(39) H(25) 0.950 no .
C(39) H(26) 0.950 no .
C(39) H(27) 0.950 no .
C(40) H(28) 0.950 no .
C(40) H(29) 0.950 no .
C(40) H(30) 0.950 no .

loop_
_geom_contact_atom_site_label_1
_geom_contact_atom_site_label_2
_geom_contact_distance
_geom_contact_publ_flag
_geom_contact_site_symmetry_2
Cl(1) C(7) 3.57(3) no .
C(6) C(44) 3.53(3) no .
C(6) C(44) 3.53(3) no 3_555
C(7) Cl(1) 3.57(3) no .
C(10) C(23) 3.600(4) no 6_557
C(16) C(21) 3.559(4) no 15_554
C(16) C(22) 3.478(4) no 15_554
C(18) C(30) 3.566(4) no 1_556
C(18) C(31) 3.445(4) no 1_556
C(20) C(29) 3.550(4) no 8_555
C(21) C(16) 3.559(4) no 8_555
C(22) C(16) 3.478(4) no 8_555
C(23) C(10) 3.600(4) no 5_557
C(29) C(20) 3.550(4) no 15_554
C(30) C(18) 3.566(4) no 1_554
C(31) C(18) 3.445(4) no 1_554
C(31) C(35) 3.475(5) no 6_556
C(35) C(31) 3.475(5) no 5_556
C(41) C(44) 2.53(3) no 5_557
C(41) C(44) 2.53(3) no 6_557
C(44) C(6) 3.53(3) no .
C(44) C(6) 3.53(3) no 2_555
Cl(1) H(4) 3.0832 no 3_555
Cl(1) H(5) 3.2919 no .
Cl(1) H(5) 3.1733 no 3_555
Cl(1) H(5) 3.0792 no 5_556
N(1) H(15) 3.3888 no 8_555
N(1) H(18) 3.2904 no 1_556
N(1) H(26) 3.3535 no 15_554
N(1) H(27) 3.1496 no 15_554
N(1) H(28) 3.4986 no 1_556
N(2) H(20) 3.1006 no 6_556
C(1) H(3) 3.0780 no 5_557
C(1) H(13) 3.1221 no 6_557
C(2) H(3) 3.2098 no 5_557
C(2) H(4) 3.4442 no 5_557
C(2) H(21) 3.3251 no 6_557
C(2) H(30) 3.4922 no 1_556
C(3) H(3) 3.1847 no 5_557
C(3) H(4) 3.2134 no 5_557
C(3) H(14) 3.1460 no 6_557
C(4) H(3) 3.0722 no 5_557
C(4) H(14) 2.8809 no 6_557
C(5) H(3) 2.9607 no 5_557
C(5) H(13) 3.1678 no 6_557
C(5) H(14) 3.1499 no 6_557
C(6) H(29) 3.4351 no 6_556
C(7) H(19) 3.1151 no 6_556
C(7) H(29) 3.3820 no 6_556
C(8) H(13) 3.5554 no 6_557
C(8) H(19) 3.3209 no 6_556
C(8) H(20) 3.3420 no 6_556
C(9) H(2) 3.5997 no 5_557
C(9) H(13) 3.0438 no 6_557
C(10) H(3) 2.9091 no 5_557
C(10) H(13) 2.7943 no 6_557
C(11) H(13) 3.5154 no 6_557
C(12) H(13) 3.5043 no 6_557
C(13) H(16) 3.5667 no 8_555
C(13) H(26) 3.1964 no 15_554
C(14) H(11) 2.9813 no 15_554
C(14) H(26) 3.1491 no 15_554
C(15) H(11) 2.9418 no 15_554
C(15) H(12) 3.4355 no 15_554
C(15) H(13) 3.4184 no 6_557
C(15) H(21) 3.1513 no 6_557
C(16) H(11) 2.9607 no 15_554
C(16) H(12) 2.7872 no 15_554
C(16) H(21) 2.9734 no 6_557
C(16) H(22) 3.4977 no 6_557
C(17) H(11) 2.9720 no 15_554
C(17) H(12) 3.1851 no 15_554
C(17) H(17) 3.1930 no 1_556
C(17) H(18) 3.3380 no 1_556
C(17) H(21) 3.2938 no 6_557
C(18) H(11) 2.9820 no 15_554
C(18) H(17) 3.0279 no 1_556
C(18) H(18) 2.7763 no 1_556
C(19) H(11) 3.0123 no 15_554
C(19) H(18) 2.9343 no 1_556
C(19) H(26) 3.1943 no 15_554
C(19) H(27) 3.2475 no 15_554
C(20) H(15) 3.2206 no 8_555
C(20) H(16) 2.9248 no 8_555
C(20) H(28) 2.7452 no 1_556
C(21) H(15) 3.0000 no 8_555
C(21) H(16) 3.1333 no 8_555
C(21) H(28) 2.7523 no 1_556
C(22) H(8) 3.4827 no 8_555
C(22) H(16) 3.3139 no 8_555
C(22) H(19) 3.0921 no 1_556
C(22) H(28) 2.9532 no 1_556
C(23) H(7) 3.0481 no 5_557
C(23) H(16) 3.3287 no 8_555
C(23) H(19) 3.2962 no 1_556
C(23) H(28) 3.1107 no 1_556
C(24) H(16) 3.1133 no 8_555
C(24) H(28) 3.1067 no 1_556
C(25) H(16) 2.8977 no 8_555
C(25) H(28) 2.9433 no 1_556
C(26) H(10) 3.5167 no 8_554
C(27) H(10) 3.4270 no 8_554
C(27) H(20) 3.5686 no 6_556
C(27) H(25) 3.4374 no 8_554
C(28) H(25) 3.3428 no 8_554
C(28) H(26) 3.1970 no 15_554
C(29) H(8) 3.0299 no 16_556
C(29) H(23) 3.5797 no 15_554
C(29) H(25) 3.3425 no 8_554
C(30) H(8) 3.1173 no 16_556
C(30) H(10) 3.2192 no 1_554
C(30) H(20) 3.3590 no 6_556
C(30) H(22) 3.5516 no 15_554
C(30) H(24) 3.5821 no 15_554
C(30) H(25) 3.3808 no 8_554
C(31) H(10) 3.3325 no 1_554
C(31) H(20) 2.7339 no 6_556
C(31) H(21) 3.3085 no 6_556
C(31) H(25) 3.4631 no 8_554
C(31) H(27) 3.2492 no 1_554
C(32) H(10) 3.5491 no 8_554
C(32) H(20) 2.8326 no 6_556
C(32) H(25) 3.5254 no 8_554
C(33) H(9) 3.0924 no 8_554
C(33) H(10) 3.5305 no 8_554
C(34) H(5) 3.5215 no 5_556
C(34) H(9) 2.9489 no 8_554
C(34) H(12) 3.4429 no 1_554
C(35) H(6) 3.4712 no 5_556
C(35) H(9) 2.8093 no 8_554
C(35) H(18) 3.4363 no 5_556
C(35) H(30) 2.8835 no 5_556
C(36) H(1) 3.2044 no 5_557
C(36) H(2) 3.5357 no 5_557
C(36) H(9) 2.8274 no 8_554
C(36) H(18) 3.3807 no 5_556
C(36) H(30) 2.9446 no 5_556
C(37) H(2) 3.4781 no 5_557
C(37) H(9) 2.9834 no 8_554
C(37) H(17) 3.1239 no 8_555
C(38) H(9) 3.1314 no 8_554
C(38) H(10) 3.3133 no 8_554
C(38) H(17) 3.5684 no 8_555
C(39) H(15) 3.2233 no 8_555
C(39) H(18) 3.5804 no 1_556
C(39) H(23) 3.2654 no 8_555
C(39) H(27) 3.3001 no 15_554
C(40) H(1) 3.0665 no 1_554
C(40) H(20) 3.0616 no 6_556
C(40) H(21) 3.4622 no 6_556
C(42) H(4) 3.4544 no .
C(42) H(4) 3.4544 no 2_555
C(42) H(4) 3.4544 no 3_555
C(44) H(3) 3.3744 no 6_557
C(44) H(4) 3.0068 no .
C(44) H(4) 3.3002 no 2_555
H(1) C(36) 3.2044 no 6_557
H(1) C(40) 3.0665 no 1_556
H(1) H(4) 3.4961 no 5_557
H(1) H(21) 2.6727 no 6_557
H(1) H(28) 3.0379 no 1_556
H(1) H(29) 3.1019 no 1_556
H(1) H(30) 2.5691 no 1_556
H(2) C(9) 3.5997 no 6_557
H(2) C(36) 3.5357 no 6_557
H(2) C(37) 3.4781 no 6_557
H(2) H(4) 3.0893 no 5_557
H(2) H(14) 3.5151 no 6_557
H(2) H(22) 3.5426 no 6_557
H(3) C(1) 3.0780 no 6_557
H(3) C(2) 3.2098 no 6_557
H(3) C(3) 3.1847 no 6_557
H(3) C(4) 3.0722 no 6_557
H(3) C(5) 2.9607 no 6_557
H(3) C(10) 2.9091 no 6_557
H(3) C(44) 3.3744 no 5_557
H(3) H(14) 3.1081 no 6_557
H(4) Cl(1) 3.0832 no 2_555
H(4) C(2) 3.4442 no 6_557
H(4) C(3) 3.2134 no 6_557
H(4) C(42) 3.4544 no .
H(4) C(44) 3.0068 no .
H(4) C(44) 3.3002 no 3_555
H(4) H(1) 3.4961 no 6_557
H(4) H(2) 3.0893 no 6_557
H(4) H(29) 3.2533 no 6_556
H(5) Cl(1) 3.2919 no .
H(5) Cl(1) 3.1733 no 2_555
H(5) Cl(1) 3.0792 no 6_556
H(5) C(34) 3.5215 no 6_556
H(5) H(19) 3.0338 no 6_556
H(5) H(29) 3.1393 no 6_556
H(6) C(35) 3.4712 no 6_556
H(6) H(19) 3.3933 no 6_556
H(6) H(20) 2.7993 no 6_556
H(7) C(23) 3.0481 no 6_557
H(7) H(11) 3.4658 no 15_554
H(7) H(13) 2.4808 no 6_557
H(7) H(21) 3.4866 no 6_557
H(8) C(22) 3.4827 no 15_554
H(8) C(29) 3.0299 no 16_556
H(8) C(30) 3.1173 no 16_556
H(8) H(11) 3.5073 no 15_554
H(8) H(12) 2.6309 no 15_554
H(8) H(16) 2.7471 no 16_556
H(8) H(17) 2.9118 no 16_556
H(8) H(21) 3.1964 no 6_557
H(8) H(22) 3.0779 no 6_557
H(9) C(33) 3.0924 no 15_555
H(9) C(34) 2.9489 no 15_555
H(9) C(35) 2.8093 no 15_555
H(9) C(36) 2.8274 no 15_555
H(9) C(37) 2.9834 no 15_555
H(9) C(38) 3.1314 no 15_555
H(9) H(11) 3.5202 no 15_554
H(9) H(12) 3.3009 no 15_554
H(9) H(17) 2.9454 no 1_556
H(9) H(19) 3.4957 no 15_555
H(9) H(20) 3.2928 no 15_555
H(9) H(21) 3.3091 no 15_555
H(9) H(22) 3.5312 no 15_555
H(10) C(26) 3.5167 no 15_555
H(10) C(27) 3.4270 no 15_555
H(10) C(30) 3.2192 no 1_556
H(10) C(31) 3.3325 no 1_556
H(10) C(32) 3.5491 no 15_555
H(10) C(33) 3.5305 no 15_555
H(10) C(38) 3.3133 no 15_555
H(10) H(11) 3.5120 no 15_554
H(10) H(17) 2.6652 no 1_556
H(10) H(18) 2.8781 no 1_556
H(10) H(24) 3.2158 no 15_555
H(11) C(14) 2.9813 no 8_555
H(11) C(15) 2.9418 no 8_555
H(11) C(16) 2.9607 no 8_555
H(11) C(17) 2.9720 no 8_555
H(11) C(18) 2.9820 no 8_555
H(11) C(19) 3.0123 no 8_555
H(11) H(7) 3.4658 no 8_555
H(11) H(8) 3.5073 no 8_555
H(11) H(9) 3.5202 no 8_555
H(11) H(10) 3.5120 no 8_555
H(11) H(15) 2.8589 no 8_555
H(11) H(23) 3.5597 no 8_555
H(11) H(28) 3.2229 no 1_556
H(12) C(15) 3.4355 no 8_555
H(12) C(16) 2.7872 no 8_555
H(12) C(17) 3.1851 no 8_555
H(12) C(34) 3.4429 no 1_556
H(12) H(8) 2.6309 no 8_555
H(12) H(9) 3.3009 no 8_555
H(12) H(19) 3.0241 no 1_556
H(12) H(28) 3.5175 no 1_556
H(13) C(1) 3.1221 no 5_557
H(13) C(5) 3.1678 no 5_557
H(13) C(8) 3.5554 no 5_557
H(13) C(9) 3.0438 no 5_557
H(13) C(10) 2.7943 no 5_557
H(13) C(11) 3.5154 no 5_557
H(13) C(12) 3.5043 no 5_557
H(13) C(15) 3.4184 no 5_557
H(13) H(7) 2.4808 no 5_557
H(13) H(19) 3.3495 no 1_556
H(14) C(3) 3.1460 no 5_557
H(14) C(4) 2.8809 no 5_557
H(14) C(5) 3.1499 no 5_557
H(14) H(2) 3.5151 no 5_557
H(14) H(3) 3.1081 no 5_557
H(15) N(1) 3.3888 no 15_554
H(15) C(20) 3.2206 no 15_554
H(15) C(21) 3.0000 no 15_554
H(15) C(39) 3.2233 no 15_554
H(15) H(11) 2.8589 no 15_554
H(15) H(26) 2.4277 no 15_554
H(16) C(13) 3.5667 no 15_554
H(16) C(20) 2.9248 no 15_554
H(16) C(21) 3.1333 no 15_554
H(16) C(22) 3.3139 no 15_554
H(16) C(23) 3.3287 no 15_554
H(16) C(24) 3.1133 no 15_554
H(16) C(25) 2.8977 no 15_554
H(16) H(8) 2.7471 no 16_556
H(16) H(22) 3.1588 no 15_554
H(16) H(23) 3.1125 no 15_554
H(16) H(24) 3.5327 no 15_554
H(17) C(17) 3.1930 no 1_554
H(17) C(18) 3.0279 no 1_554
H(17) C(37) 3.1239 no 15_554
H(17) C(38) 3.5684 no 15_554
H(17) H(8) 2.9118 no 16_556
H(17) H(9) 2.9454 no 1_554
H(17) H(10) 2.6652 no 1_554
H(17) H(22) 2.8133 no 15_554
H(17) H(24) 3.0625 no 15_554
H(18) N(1) 3.2904 no 1_554
H(18) C(17) 3.3380 no 1_554
H(18) C(18) 2.7763 no 1_554
H(18) C(19) 2.9343 no 1_554
H(18) C(35) 3.4363 no 6_556
H(18) C(36) 3.3807 no 6_556
H(18) C(39) 3.5804 no 1_554
H(18) H(10) 2.8781 no 1_554
H(18) H(20) 2.8425 no 6_556
H(18) H(21) 2.7436 no 6_556
H(18) H(27) 2.9872 no 1_554
H(19) C(7) 3.1151 no 5_556
H(19) C(8) 3.3209 no 5_556
H(19) C(22) 3.0921 no 1_554
H(19) C(23) 3.2962 no 1_554
H(19) H(5) 3.0338 no 5_556
H(19) H(6) 3.3933 no 5_556
H(19) H(9) 3.4957 no 8_554
H(19) H(12) 3.0241 no 1_554
H(19) H(13) 3.3495 no 1_554
H(20) N(2) 3.1006 no 5_556
H(20) C(8) 3.3420 no 5_556
H(20) C(27) 3.5686 no 5_556
H(20) C(30) 3.3590 no 5_556
H(20) C(31) 2.7339 no 5_556
H(20) C(32) 2.8326 no 5_556
H(20) C(40) 3.0616 no 5_556
H(20) H(6) 2.7993 no 5_556
H(20) H(9) 3.2928 no 8_554
H(20) H(18) 2.8425 no 5_556
H(20) H(29) 3.4197 no 5_556
H(20) H(30) 2.3699 no 5_556
H(21) C(2) 3.3251 no 5_557
H(21) C(15) 3.1513 no 5_557
H(21) C(16) 2.9733 no 5_557
H(21) C(17) 3.2938 no 5_557
H(21) C(31) 3.3085 no 5_556
H(21) C(40) 3.4622 no 5_556
H(21) H(1) 2.6727 no 5_557
H(21) H(7) 3.4866 no 5_557
H(21) H(8) 3.1964 no 5_557
H(21) H(9) 3.3091 no 8_554
H(21) H(18) 2.7436 no 5_556
H(21) H(30) 2.5179 no 5_556
H(22) C(16) 3.4977 no 5_557
H(22) C(30) 3.5516 no 8_555
H(22) H(2) 3.5426 no 5_557
H(22) H(8) 3.0779 no 5_557
H(22) H(9) 3.5312 no 8_554
H(22) H(16) 3.1588 no 8_555
H(22) H(17) 2.8133 no 8_555
H(23) C(29) 3.5797 no 8_555
H(23) C(39) 3.2654 no 15_554
H(23) H(11) 3.5597 no 15_554
H(23) H(16) 3.1125 no 8_555
H(23) H(25) 3.4322 no 15_554
H(23) H(26) 2.4402 no 15_554
H(23) H(27) 3.5556 no 15_554
H(24) C(30) 3.5821 no 8_555
H(24) H(10) 3.2158 no 8_554
H(24) H(16) 3.5327 no 8_555
H(24) H(17) 3.0625 no 8_555
H(24) H(26) 3.2396 no 15_554
H(25) C(27) 3.4374 no 15_555
H(25) C(28) 3.3428 no 15_555
H(25) C(29) 3.3425 no 15_555
H(25) C(30) 3.3808 no 15_555
H(25) C(31) 3.4631 no 15_555
H(25) C(32) 3.5254 no 15_555
H(25) H(23) 3.4322 no 8_555
H(25) H(27) 2.7606 no 15_554
H(26) N(1) 3.3535 no 8_555
H(26) C(13) 3.1964 no 8_555
H(26) C(14) 3.1491 no 8_555
H(26) C(19) 3.1943 no 8_555
H(26) C(28) 3.1970 no 8_555
H(26) H(15) 2.4277 no 8_555
H(26) H(23) 2.4402 no 8_555
H(26) H(24) 3.2396 no 8_555
H(26) H(27) 3.5333 no 15_554
H(27) N(1) 3.1496 no 8_555
H(27) C(19) 3.2475 no 8_555
H(27) C(31) 3.2492 no 1_556
H(27) C(39) 3.3001 no 8_555
H(27) H(18) 2.9872 no 1_556
H(27) H(23) 3.5556 no 8_555
H(27) H(25) 2.7606 no 8_555
H(27) H(26) 3.5333 no 8_555
H(28) N(1) 3.4986 no 1_554
H(28) C(20) 2.7452 no 1_554
H(28) C(21) 2.7523 no 1_554
H(28) C(22) 2.9532 no 1_554
H(28) C(23) 3.1107 no 1_554
H(28) C(24) 3.1067 no 1_554
H(28) C(25) 2.9433 no 1_554
H(28) H(1) 3.0379 no 1_554
H(28) H(11) 3.2229 no 1_554
H(28) H(12) 3.5175 no 1_554
H(29) C(6) 3.4351 no 5_556
H(29) C(7) 3.3820 no 5_556
H(29) H(1) 3.1019 no 1_554
H(29) H(4) 3.2533 no 5_556
H(29) H(5) 3.1393 no 5_556
H(29) H(20) 3.4197 no 6_556
H(30) C(2) 3.4922 no 1_554
H(30) C(35) 2.8835 no 6_556
H(30) C(36) 2.9446 no 6_556
H(30) H(1) 2.5691 no 1_554
H(30) H(20) 2.3699 no 6_556
H(30) H(21) 2.5179 no 6_556

loop_
_geom_torsion_atom_site_label_1
_geom_torsion_atom_site_label_2
_geom_torsion_atom_site_label_3
_geom_torsion_atom_site_label_4
_geom_torsion
_geom_torsion_publ_flag
_geom_torsion_site_symmetry_1
_geom_torsion_site_symmetry_3
_geom_torsion_site_symmetry_4
C(42) Cl(1) C(43) Cl(1) 47.8(5) no . . 2_555
C(42) Cl(1) C(43) Cl(1) -47.8(5) no . . 3_555
C(42) Cl(1) C(43) Cl(1) -132.2(5) no . . 5_556
C(42) Cl(1) C(43) Cl(1) 132.2(5) no . . 6_556
C(43) Cl(1) C(42) Cl(1) -46.7(6) no . . 2_555
C(43) Cl(1) C(42) Cl(1) 46.7(6) no . . 3_555
C(43) Cl(1) C(42) C(44) -155.4(6) no . . .
C(43) Cl(1) C(42) C(44) 153.8(5) no . . 2_555
C(43) Cl(1) C(42) C(44) -177.5(3) no . . 3_555
C(19) N(1) C(20) C(21) -145.6(2) no . . .
C(19) N(1) C(20) C(25) 34.1(3) no . . .
C(20) N(1) C(19) C(14) -34.7(3) no . . .
C(20) N(1) C(19) C(18) 145.25(19) no . . .
C(39) N(1) C(19) C(14) 173.31(16) no . . .
C(39) N(1) C(19) C(18) -6.7(3) no . . .
C(39) N(1) C(20) C(21) 5.9(4) no . . .
C(39) N(1) C(20) C(25) -174.43(19) no . . .
C(32) N(2) C(33) C(34) -159.3(2) no . . .
C(32) N(2) C(33) C(38) 20.9(3) no . . .
C(33) N(2) C(32) C(27) -25.5(4) no . . .
C(33) N(2) C(32) C(31) 156.3(3) no . . .
C(40) N(2) C(32) C(27) 165.1(2) no . . .
C(40) N(2) C(32) C(31) -13.1(4) no . . .
C(40) N(2) C(33) C(34) 10.3(3) no . . .
C(40) N(2) C(33) C(38) -169.47(18) no . . .
C(2) C(1) C(10) C(5) 1.4(5) no . . .
C(2) C(1) C(10) C(9) 179.7(3) no . . .
C(10) C(1) C(2) C(3) -0.1(4) no . . .
C(2) C(1) C(11) C(12) 179.5(4) no . . .
C(2) C(1) C(11) C(13) -2.4(6) no . . .
C(11) C(1) C(2) C(3) 178.2(3) no . . .
C(10) C(1) C(11) C(12) -2.0(3) no . . .
C(10) C(1) C(11) C(13) 176.0(3) no . . .
C(11) C(1) C(10) C(5) -177.4(3) no . . .
C(11) C(1) C(10) C(9) 0.9(4) no . . .
C(1) C(2) C(3) C(4) -0.5(5) no . . .
C(2) C(3) C(4) C(5) -0.0(5) no . . .
C(3) C(4) C(5) C(6) -177.4(3) no . . .
C(3) C(4) C(5) C(10) 1.1(5) no . . .
C(4) C(5) C(6) C(7) 179.4(3) no . . .
C(4) C(5) C(10) C(1) -1.9(5) no . . .
C(4) C(5) C(10) C(9) -180(47895) no . . .
C(6) C(5) C(10) C(1) 176.9(3) no . . .
C(6) C(5) C(10) C(9) -1.3(5) no . . .
C(10) C(5) C(6) C(7) 0.8(5) no . . .
C(5) C(6) C(7) C(8) -0.0(6) no . . .
C(6) C(7) C(8) C(9) -0.4(6) no . . .
C(7) C(8) C(9) C(10) 0.0(5) no . . .
C(7) C(8) C(9) C(12) -177.1(3) no . . .
C(8) C(9) C(10) C(1) -177.5(3) no . . .
C(8) C(9) C(10) C(5) 0.9(5) no . . .
C(8) C(9) C(12) C(11) 175.6(4) no . . .
C(8) C(9) C(12) C(26) -6.8(6) no . . .
C(10) C(9) C(12) C(11) -1.7(4) no . . .
C(10) C(9) C(12) C(26) 175.9(3) no . . .
C(12) C(9) C(10) C(1) 0.4(4) no . . .
C(12) C(9) C(10) C(5) 178.7(3) no . . .
C(1) C(11) C(12) C(9) 2.3(4) no . . .
C(1) C(11) C(12) C(26) -175.2(3) no . . .
C(1) C(11) C(13) C(14) -57.6(4) no . . .
C(1) C(11) C(13) C(25) 69.1(4) no . . .
C(12) C(11) C(13) C(14) 120.1(3) no . . .
C(12) C(11) C(13) C(25) -113.2(3) no . . .
C(13) C(11) C(12) C(9) -175.7(3) no . . .
C(13) C(11) C(12) C(26) 6.7(5) no . . .
C(9) C(12) C(26) C(27) 70.8(4) no . . .
C(9) C(12) C(26) C(38) -55.5(4) no . . .
C(11) C(12) C(26) C(27) -112.0(3) no . . .
C(11) C(12) C(26) C(38) 121.7(3) no . . .
C(11) C(13) C(14) C(15) -12.4(3) no . . .
C(11) C(13) C(14) C(19) 170.90(16) no . . .
C(11) C(13) C(25) C(20) -171.0(2) no . . .
C(11) C(13) C(25) C(24) 13.4(4) no . . .
C(14) C(13) C(25) C(20) -41.4(3) no . . .
C(14) C(13) C(25) C(24) 143.02(19) no . . .
C(25) C(13) C(14) C(15) -142.51(18) no . . .
C(25) C(13) C(14) C(19) 40.8(3) no . . .
C(13) C(14) C(15) C(16) -176.97(17) no . . .
C(13) C(14) C(19) N(1) -4.8(3) no . . .
C(13) C(14) C(19) C(18) 175.24(16) no . . .
C(15) C(14) C(19) N(1) 178.38(17) no . . .
C(15) C(14) C(19) C(18) -1.6(3) no . . .
C(19) C(14) C(15) C(16) -0.3(3) no . . .
C(14) C(15) C(16) C(17) 1.3(4) no . . .
C(15) C(16) C(17) C(18) -0.3(4) no . . .
C(16) C(17) C(18) C(19) -1.7(4) no . . .
C(17) C(18) C(19) N(1) -177.37(18) no . . .
C(17) C(18) C(19) C(14) 2.6(3) no . . .
N(1) C(20) C(21) C(22) 179.4(2) no . . .
N(1) C(20) C(25) C(13) 6.1(4) no . . .
N(1) C(20) C(25) C(24) -178.16(19) no . . .
C(21) C(20) C(25) C(13) -174.2(2) no . . .
C(21) C(20) C(25) C(24) 1.5(4) no . . .
C(25) C(20) C(21) C(22) -0.3(4) no . . .
C(20) C(21) C(22) C(23) -1.5(4) no . . .
C(21) C(22) C(23) C(24) 2.1(4) no . . .
C(22) C(23) C(24) C(25) -0.8(4) no . . .
C(23) C(24) C(25) C(13) 174.5(2) no . . .
C(23) C(24) C(25) C(20) -1.0(4) no . . .
C(12) C(26) C(27) C(28) 70.7(3) no . . .
C(12) C(26) C(27) C(32) -110.4(3) no . . .
C(12) C(26) C(38) C(33) 107.1(3) no . . .
C(12) C(26) C(38) C(37) -71.8(3) no . . .
C(27) C(26) C(38) C(33) -20.5(3) no . . .
C(27) C(26) C(38) C(37) 160.60(17) no . . .
C(38) C(26) C(27) C(28) -162.91(18) no . . .
C(38) C(26) C(27) C(32) 16.0(3) no . . .
C(26) C(27) C(28) C(29) 178.3(2) no . . .
C(26) C(27) C(32) N(2) 5.6(4) no . . .
C(26) C(27) C(32) C(31) -176.1(2) no . . .
C(28) C(27) C(32) N(2) -175.4(3) no . . .
C(28) C(27) C(32) C(31) 2.9(4) no . . .
C(32) C(27) C(28) C(29) -0.7(4) no . . .
C(27) C(28) C(29) C(30) -1.6(4) no . . .
C(28) C(29) C(30) C(31) 1.7(4) no . . .
C(29) C(30) C(31) C(32) 0.5(4) no . . .
C(30) C(31) C(32) N(2) 175.4(3) no . . .
C(30) C(31) C(32) C(27) -2.8(4) no . . .
N(2) C(33) C(34) C(35) 178.27(18) no . . .
N(2) C(33) C(38) C(26) 3.3(3) no . . .
N(2) C(33) C(38) C(37) -177.84(17) no . . .
C(34) C(33) C(38) C(26) -176.54(18) no . . .
C(34) C(33) C(38) C(37) 2.4(3) no . . .
C(38) C(33) C(34) C(35) -1.9(4) no . . .
C(33) C(34) C(35) C(36) 0.3(4) no . . .
C(34) C(35) C(36) C(37) 0.9(4) no . . .
C(35) C(36) C(37) C(38) -0.4(4) no . . .
C(36) C(37) C(38) C(26) 177.73(18) no . . .
C(36) C(37) C(38) C(33) -1.2(4) no . . .
C(41) C(41) C(44) C(42) -180(284400) no 4_557 . .
C(41) C(41) C(44) C(44) -146.1(15) no 4_557 . 2_555
C(41) C(41) C(44) C(44) 146.1(13) no 4_557 . 3_555
C(44) C(41) C(41) C(44) 180(509344) no . 4_557 4_557
C(44) C(41) C(41) C(44) -60(3) no . 4_557 5_557
C(44) C(41) C(41) C(44) 60(3) no . 4_557 6_557
C(41) C(41) C(44) C(42) -180(509346) no 4_557 2_555 .
C(41) C(41) C(44) C(44) -146.1(15) no 4_557 2_555 3_555
C(41) C(41) C(44) C(44) 146.1(13) no 4_557 2_555 .
C(44) C(41) C(41) C(44) 60(3) no 2_555 4_557 4_557
C(44) C(41) C(41) C(44) 180(509344) no 2_555 4_557 5_557
C(44) C(41) C(41) C(44) -60(3) no 2_555 4_557 6_557
C(41) C(41) C(44) C(42) 180.0 no 4_557 3_555 .
C(41) C(41) C(44) C(44) -146.1(15) no 4_557 3_555 .
C(41) C(41) C(44) C(44) 146.1(13) no 4_557 3_555 2_555
C(44) C(41) C(41) C(44) -60(3) no 3_555 4_557 4_557
C(44) C(41) C(41) C(44) 60(3) no 3_555 4_557 5_557
C(44) C(41) C(41) C(44) 180(509344) no 3_555 4_557 6_557
C(44) C(41) C(44) C(42) 34(2) no . 2_555 .
C(44) C(41) C(44) C(44) 68(3) no . 2_555 3_555
C(44) C(41) C(44) C(44) 0.0(16) no . 2_555 .
C(44) C(41) C(44) C(42) -34(3) no 2_555 . .
C(44) C(41) C(44) C(44) -0.0(18) no 2_555 . 2_555
C(44) C(41) C(44) C(44) -68(3) no 2_555 . 3_555
C(44) C(41) C(44) C(42) -34(3) no . 3_555 .
C(44) C(41) C(44) C(44) 0.0(18) no . 3_555 .
C(44) C(41) C(44) C(44) -68(3) no . 3_555 2_555
C(44) C(41) C(44) C(42) 34(2) no 3_555 . .
C(44) C(41) C(44) C(44) 68(3) no 3_555 . 2_555
C(44) C(41) C(44) C(44) 0.0(16) no 3_555 . 3_555
C(44) C(41) C(44) C(42) 34(2) no 2_555 3_555 .
C(44) C(41) C(44) C(44) 68(3) no 2_555 3_555 .
C(44) C(41) C(44) C(44) 0.0(16) no 2_555 3_555 2_555
C(44) C(41) C(44) C(42) -34(3) no 3_555 2_555 .
C(44) C(41) C(44) C(44) 0.0(18) no 3_555 2_555 3_555
C(44) C(41) C(44) C(44) -68(3) no 3_555 2_555 .
Cl(1) C(42) C(44) C(41) -69(3) no . . .
Cl(1) C(42) C(44) C(44) -100.8(17) no . . 2_555
Cl(1) C(42) C(44) C(44) -37(3) no . . 3_555
Cl(1) C(42) C(44) C(41) 82(3) no . 2_555 .
Cl(1) C(42) C(44) C(44) 50(3) no . 2_555 3_555
Cl(1) C(42) C(44) C(44) 114.0(14) no . 2_555 .
Cl(1) C(42) C(44) C(41) -174(2) no . 3_555 .
Cl(1) C(42) C(44) C(44) 153.7(13) no . 3_555 .
Cl(1) C(42) C(44) C(44) -142.5(15) no . 3_555 2_555
Cl(1) C(42) C(44) C(41) -174(2) no 2_555 . .
Cl(1) C(42) C(44) C(44) 153.7(13) no 2_555 . 2_555
Cl(1) C(42) C(44) C(44) -142.5(15) no 2_555 . 3_555
Cl(1) C(42) C(44) C(41) -69(3) no 2_555 2_555 .
Cl(1) C(42) C(44) C(44) -100.8(17) no 2_555 2_555 3_555
Cl(1) C(42) C(44) C(44) -37(3) no 2_555 2_555 .
Cl(1) C(42) C(44) C(41) 82(3) no 2_555 3_555 .
Cl(1) C(42) C(44) C(44) 50(3) no 2_555 3_555 .
Cl(1) C(42) C(44) C(44) 114.0(14) no 2_555 3_555 2_555
Cl(1) C(42) C(44) C(41) 82(3) no 3_555 . .
Cl(1) C(42) C(44) C(44) 50(3) no 3_555 . 2_555
Cl(1) C(42) C(44) C(44) 114.0(14) no 3_555 . 3_555
Cl(1) C(42) C(44) C(41) -174(2) no 3_555 2_555 .
Cl(1) C(42) C(44) C(44) 153.7(13) no 3_555 2_555 3_555
Cl(1) C(42) C(44) C(44) -142.5(15) no 3_555 2_555 .
Cl(1) C(42) C(44) C(41) -69(3) no 3_555 3_555 .
Cl(1) C(42) C(44) C(44) -100.8(17) no 3_555 3_555 .
Cl(1) C(42) C(44) C(44) -37(3) no 3_555 3_555 2_555
C(44) C(42) C(44) C(41) -32(2) no . 2_555 .
C(44) C(42) C(44) C(44) -64(3) no . 2_555 3_555
C(44) C(42) C(44) C(44) 0.0(15) no . 2_555 .
C(44) C(42) C(44) C(41) 32(3) no 2_555 . .
C(44) C(42) C(44) C(44) 0.0(18) no 2_555 . 2_555
C(44) C(42) C(44) C(44) 64(3) no 2_555 . 3_555
C(44) C(42) C(44) C(41) 32(3) no . 3_555 .
C(44) C(42) C(44) C(44) 0.0(18) no . 3_555 .
C(44) C(42) C(44) C(44) 64(3) no . 3_555 2_555
C(44) C(42) C(44) C(41) -32(2) no 3_555 . .
C(44) C(42) C(44) C(44) -64(3) no 3_555 . 2_555
C(44) C(42) C(44) C(44) 0.0(15) no 3_555 . 3_555
C(44) C(42) C(44) C(41) -32(2) no 2_555 3_555 .
C(44) C(42) C(44) C(44) -64(3) no 2_555 3_555 .
C(44) C(42) C(44) C(44) 0.0(15) no 2_555 3_555 2_555
C(44) C(42) C(44) C(41) 32(3) no 3_555 2_555 .
C(44) C(42) C(44) C(44) 0.0(18) no 3_555 2_555 3_555
C(44) C(42) C(44) C(44) 64(3) no 3_555 2_555 .
C(41) C(44) C(44) C(41) 0.00(13) no . 2_555 .
C(41) C(44) C(44) C(42) -151.9(18) no . 2_555 .
C(41) C(44) C(44) C(44) -73.4(12) no . 2_555 3_555
C(41) C(44) C(44) C(41) 0.00(13) no . 3_555 .
C(41) C(44) C(44) C(42) 151.9(18) no . 3_555 .
C(41) C(44) C(44) C(44) 73.4(12) no . 3_555 2_555
C(42) C(44) C(44) C(41) 151.9(18) no . 2_555 .
C(42) C(44) C(44) C(42) 0.00(14) no . 2_555 .
C(42) C(44) C(44) C(44) 78.6(10) no . 2_555 3_555
C(42) C(44) C(44) C(41) -151.9(18) no . 3_555 .
C(42) C(44) C(44) C(42) 0.00(14) no . 3_555 .
C(42) C(44) C(44) C(44) -78.6(10) no . 3_555 2_555
C(44) C(44) C(44) C(41) -73.4(16) no 2_555 3_555 .
C(44) C(44) C(44) C(42) 78.6(14) no 2_555 3_555 .
C(44) C(44) C(44) C(44) 0.0(10) no 2_555 3_555 2_555
C(44) C(44) C(44) C(41) 73.4(16) no 3_555 2_555 .
C(44) C(44) C(44) C(42) -78.6(14) no 3_555 2_555 .
C(44) C(44) C(44) C(44) 0.0(10) no 3_555 2_555 3_555
